data_1546431
loop_
_publ_author_name
'Zafrani, Yossi'
'Cohen, Yoram'

_publ_section_title
;
 Calix[4, 5]tetrolarenes: A New Family of Macrocycles.
;
_journal_issue 14
_journal_name_full 'Organic letters'
_journal_page_first 3719
_journal_page_last 3722
_journal_paper_doi 10.1021/acs.orglett.7b01511
_journal_volume 19
_journal_year 2017
_chemical_formula_moiety 'C40 H48 O16'
_chemical_formula_sum 'C40 H48 O16'
_chemical_formula_weight 784.78
_space_group_crystal_system monoclinic
_space_group_IT_number 15
_space_group_name_Hall '-C 2yc'
_space_group_name_H-M_alt 'C 1 2/c 1'
_symmetry_space_group_name_Hall '-C 2yc'
_symmetry_space_group_name_H-M 'C 1 2/c 1'
_atom_sites_solution_hydrogens geom
_atom_sites_solution_primary direct
_atom_sites_solution_secondary difmap
_audit_creation_method SHELXL-2014/7
_cell_angle_alpha 90
_cell_angle_beta 113.800(2)
_cell_angle_gamma 90
_cell_formula_units_Z 8
_cell_length_a 20.1484(7)
_cell_length_b 23.5395(7)
_cell_length_c 16.3621(5)
_cell_measurement_reflns_used 6377
_cell_measurement_temperature 110(2)
_cell_measurement_theta_max 28.389
_cell_measurement_theta_min 1.403
_cell_volume 7100.3(4)
_computing_cell_refinement 'Saint, Bruker-AXS'
_computing_data_collection 'Apex2, Bruker-AXS'
_computing_data_reduction 'Saint, Bruker-AXS'
_computing_structure_refinement 'SHELXL-2014/7 (Sheldrick, 2014)'
_computing_structure_solution 'SHELXT-2014 (Sheldrick, 2015)'
_diffrn_ambient_temperature 110(2)
_diffrn_detector_area_resol_mean 1.75
_diffrn_measured_fraction_theta_full 0.999
_diffrn_measured_fraction_theta_max 0.996
_diffrn_measurement_device_type 'ApexDuo, Bruker-AXS'
_diffrn_measurement_method '1 deg. \f and \w scans'
_diffrn_radiation_type MoK\a
_diffrn_radiation_wavelength 0.71073
_diffrn_reflns_av_R_equivalents 0.0385
_diffrn_reflns_av_unetI/netI 0.0401
_diffrn_reflns_Laue_measured_fraction_full 0.999
_diffrn_reflns_Laue_measured_fraction_max 0.996
_diffrn_reflns_limit_h_max 26
_diffrn_reflns_limit_h_min -23
_diffrn_reflns_limit_k_max 31
_diffrn_reflns_limit_k_min -31
_diffrn_reflns_limit_l_max 21
_diffrn_reflns_limit_l_min -21
_diffrn_reflns_number 37388
_diffrn_reflns_point_group_measured_fraction_full 0.999
_diffrn_reflns_point_group_measured_fraction_max 0.996
_diffrn_reflns_theta_full 25.242
_diffrn_reflns_theta_max 28.389
_diffrn_reflns_theta_min 1.403
_diffrn_source 'ImuS micro-focus'
_exptl_absorpt_coefficient_mu 0.114
_exptl_absorpt_correction_T_max 0.977
_exptl_absorpt_correction_T_min 0.975
_exptl_absorpt_correction_type multi-scan
_exptl_absorpt_process_details 'Sadabs, Bruker-AXS'
_exptl_crystal_colour colorless
_exptl_crystal_density_diffrn 1.468
_exptl_crystal_description hexagone
_exptl_crystal_F_000 3328
_exptl_crystal_size_max 0.220
_exptl_crystal_size_mid 0.210
_exptl_crystal_size_min 0.200
_refine_diff_density_max 0.334
_refine_diff_density_min -0.467
_refine_diff_density_rms 0.057
_refine_ls_extinction_method none
_refine_ls_goodness_of_fit_ref 1.033
_refine_ls_hydrogen_treatment constr
_refine_ls_matrix_type full
_refine_ls_number_parameters 521
_refine_ls_number_reflns 8859
_refine_ls_number_restraints 0
_refine_ls_restrained_S_all 1.033
_refine_ls_R_factor_all 0.0698
_refine_ls_R_factor_gt 0.0447
_refine_ls_shift/su_max 0.001
_refine_ls_shift/su_mean 0.000
_refine_ls_structure_factor_coef Fsqd
_refine_ls_weighting_details 'w=1/[\s^2^(Fo^2^)+(0.0477P)^2^+8.2991P] where P=(Fo^2^+2Fc^2^)/3'
_refine_ls_weighting_scheme calc
_refine_ls_wR_factor_gt 0.1061
_refine_ls_wR_factor_ref 0.1206
_reflns_Friedel_coverage 0.000
_reflns_number_gt 6377
_reflns_number_total 8859
_reflns_threshold_expression 'I > 2\s(I)'
_cod_data_source_file ol7b01511_si_002.cif
_cod_data_source_block yco1
_cod_depositor_comments 'Adding full bibliography for 1546431.cif.'
_cod_database_code 1546431
_shelx_shelxl_version_number 2014/7
_shelx_space_group_comment
;
The symmetry employed for this shelxl refinement is uniquely defined
by the following loop, which should always be used as a source of
symmetry information in preference to the above space-group names.
They are only intended as comments.
;
_shelx_estimated_absorpt_t_min 0.975
_shelx_estimated_absorpt_t_max 0.978

loop_
_space_group_symop_operation_xyz
'x, y, z'
'-x, y, -z+1/2'
'x+1/2, y+1/2, z'
'-x+1/2, y+1/2, -z+1/2'
'-x, -y, -z'
'x, -y, z-1/2'
'-x+1/2, -y+1/2, -z'
'x+1/2, -y+1/2, z-1/2'

loop_
_atom_site_label
_atom_site_type_symbol
_atom_site_fract_x
_atom_site_fract_y
_atom_site_fract_z
_atom_site_U_iso_or_equiv
_atom_site_adp_type
_atom_site_occupancy
_atom_site_site_symmetry_order
_atom_site_calc_flag
_atom_site_refinement_flags_posn
_atom_site_refinement_flags_adp
C1 C 0.56670(8) 0.88125(7) 0.60934(10) 0.0111(3) Uani 1 1 d . .
C2 C 0.60431(8) 0.93303(7) 0.62700(10) 0.0120(3) Uani 1 1 d . .
O3 O 0.61832(6) 0.95970(5) 0.70719(7) 0.0140(2) Uani 1 1 d . .
C4 C 0.69367(9) 0.97092(7) 0.76327(11) 0.0170(3) Uani 1 1 d . .
H4A H 0.7163 0.9907 0.7284 0.026 Uiso 1 1 calc R U
H4B H 0.7190 0.9349 0.7856 0.026 Uiso 1 1 calc R U
H4C H 0.6968 0.9947 0.8138 0.026 Uiso 1 1 calc R U
C5 C 0.61922(8) 0.96081(7) 0.56086(10) 0.0121(3) Uani 1 1 d . .
O6 O 0.64971(6) 1.01441(5) 0.57452(7) 0.0144(2) Uani 1 1 d . .
C7 C 0.60409(9) 1.05747(7) 0.58714(12) 0.0199(4) Uani 1 1 d . .
H7A H 0.6121 1.0936 0.5628 0.030 Uiso 1 1 calc R U
H7B H 0.6159 1.0618 0.6511 0.030 Uiso 1 1 calc R U
H7C H 0.5531 1.0463 0.5561 0.030 Uiso 1 1 calc R U
C8 C 0.60077(8) 0.93513(7) 0.47765(10) 0.0120(3) Uani 1 1 d . .
O9 O 0.61644(6) 0.96296(5) 0.41322(7) 0.0141(2) Uani 1 1 d . .
C10 C 0.56345(10) 1.00560(8) 0.36741(12) 0.0222(4) Uani 1 1 d . .
H10A H 0.5739 1.0215 0.3185 0.033 Uiso 1 1 calc R U
H10B H 0.5653 1.0359 0.4093 0.033 Uiso 1 1 calc R U
H10C H 0.5150 0.9885 0.3432 0.033 Uiso 1 1 calc R U
C11 C 0.56393(8) 0.88322(7) 0.45722(10) 0.0111(3) Uani 1 1 d . .
C12 C 0.54476(8) 0.85951(6) 0.52307(10) 0.0109(3) Uani 1 1 d . .
O13 O 0.49833(6) 0.81388(5) 0.49801(7) 0.0159(2) Uani 1 1 d . .
H13A H 0.4920 0.8016 0.5425 0.019 Uiso 1 1 calc R U
C14 C 0.53822(8) 0.85733(7) 0.36392(10) 0.0117(3) Uani 1 1 d . .
H14A H 0.4852 0.8509 0.3410 0.014 Uiso 1 1 calc R U
H14B H 0.5468 0.8852 0.3239 0.014 Uiso 1 1 calc R U
C15 C 0.57475(8) 0.80151(7) 0.35900(10) 0.0112(3) Uani 1 1 d . .
C16 C 0.64032(8) 0.80213(7) 0.34871(10) 0.0117(3) Uani 1 1 d . .
O17 O 0.66526(6) 0.85370(5) 0.33381(7) 0.0156(2) Uani 1 1 d . .
C18 C 0.73417(9) 0.87171(8) 0.39916(12) 0.0219(4) Uani 1 1 d . .
H18A H 0.7730 0.8528 0.3880 0.033 Uiso 1 1 calc R U
H18B H 0.7378 0.8616 0.4590 0.033 Uiso 1 1 calc R U
H18C H 0.7388 0.9130 0.3953 0.033 Uiso 1 1 calc R U
C19 C 0.67687(8) 0.75188(7) 0.34771(10) 0.0130(3) Uani 1 1 d . .
O20 O 0.73958(6) 0.75480(5) 0.33301(8) 0.0153(2) Uani 1 1 d . .
C21 C 0.80437(9) 0.73671(8) 0.40704(12) 0.0213(4) Uani 1 1 d . .
H21A H 0.8022 0.6957 0.4155 0.032 Uiso 1 1 calc R U
H21B H 0.8081 0.7566 0.4614 0.032 Uiso 1 1 calc R U
H21C H 0.8469 0.7456 0.3946 0.032 Uiso 1 1 calc R U
C22 C 0.64629(9) 0.70006(7) 0.35517(10) 0.0132(3) Uani 1 1 d . .
O23 O 0.68081(6) 0.64945(5) 0.35492(8) 0.0176(3) Uani 1 1 d . .
C24 C 0.68883(11) 0.63693(8) 0.27350(13) 0.0238(4) Uani 1 1 d . .
H24A H 0.6461 0.6506 0.2225 0.036 Uiso 1 1 calc R U
H24B H 0.6935 0.5958 0.2684 0.036 Uiso 1 1 calc R U
H24C H 0.7323 0.6559 0.2740 0.036 Uiso 1 1 calc R U
C25 C 0.57976(8) 0.69709(7) 0.36304(10) 0.0111(3) Uani 1 1 d . .
C26 C 0.54490(8) 0.74844(7) 0.36276(10) 0.0110(3) Uani 1 1 d . .
O27 O 0.47652(6) 0.74582(5) 0.36385(7) 0.0142(2) Uani 1 1 d . .
H27 H 0.4731 0.7706 0.3989 0.021 Uiso 1 1 calc R U
C28 C 0.54578(9) 0.63970(7) 0.36535(10) 0.0119(3) Uani 1 1 d . .
H28A H 0.5576 0.6134 0.3259 0.014 Uiso 1 1 calc R U
H28B H 0.4924 0.6445 0.3395 0.014 Uiso 1 1 calc R U
C29 C 0.56838(8) 0.61167(7) 0.45651(10) 0.0112(3) Uani 1 1 d . .
C30 C 0.60789(8) 0.56065(7) 0.47702(10) 0.0118(3) Uani 1 1 d . .
O31 O 0.62342(6) 0.53499(5) 0.41114(7) 0.0145(2) Uani 1 1 d . .
C32 C 0.69869(9) 0.52310(7) 0.43064(12) 0.0178(4) Uani 1 1 d . .
H32A H 0.7019 0.4996 0.3829 0.027 Uiso 1 1 calc R U
H32B H 0.7205 0.5027 0.4876 0.027 Uiso 1 1 calc R U
H32C H 0.7247 0.5589 0.4347 0.027 Uiso 1 1 calc R U
C33 C 0.62297(8) 0.53305(7) 0.55817(10) 0.0121(3) Uani 1 1 d . .
O34 O 0.65926(6) 0.48167(5) 0.57912(7) 0.0149(2) Uani 1 1 d . .
C35 C 0.62162(10) 0.43479(7) 0.52312(12) 0.0215(4) Uani 1 1 d . .
H35A H 0.5695 0.4381 0.5082 0.032 Uiso 1 1 calc R U
H35B H 0.6398 0.3990 0.5549 0.032 Uiso 1 1 calc R U
H35C H 0.6300 0.4353 0.4681 0.032 Uiso 1 1 calc R U
C36 C 0.60248(8) 0.55805(7) 0.62175(10) 0.0122(3) Uani 1 1 d . .
O37 O 0.61773(6) 0.52990(5) 0.70155(7) 0.0144(2) Uani 1 1 d . .
C38 C 0.56320(10) 0.48858(8) 0.69329(12) 0.0216(4) Uani 1 1 d . .
H38A H 0.5156 0.5070 0.6711 0.032 Uiso 1 1 calc R U
H38B H 0.5735 0.4716 0.7518 0.032 Uiso 1 1 calc R U
H38C H 0.5632 0.4589 0.6513 0.032 Uiso 1 1 calc R U
C39 C 0.56424(8) 0.60925(7) 0.60493(10) 0.0114(3) Uani 1 1 d . .
C40 C 0.54566(8) 0.63317(6) 0.52051(10) 0.0112(3) Uani 1 1 d . .
O41 O 0.49869(6) 0.67848(5) 0.49899(8) 0.0158(2) Uani 1 1 d . .
H41 H 0.4947 0.6922 0.4498 0.024 Uiso 1 1 calc R U
C42 C 0.53820(9) 0.63559(7) 0.67190(10) 0.0125(3) Uani 1 1 d . .
H42A H 0.5467 0.6081 0.7209 0.015 Uiso 1 1 calc R U
H42B H 0.4852 0.6420 0.6418 0.015 Uiso 1 1 calc R U
C43 C 0.57479(8) 0.69162(7) 0.71221(10) 0.0115(3) Uani 1 1 d . .
C44 C 0.64182(9) 0.69065(7) 0.78552(10) 0.0136(3) Uani 1 1 d . .
O45 O 0.66841(6) 0.63871(5) 0.82129(8) 0.0193(3) Uani 1 1 d . .
C46 C 0.73762(10) 0.62378(8) 0.82371(14) 0.0271(4) Uani 1 1 d . .
H46A H 0.7421 0.5823 0.8239 0.041 Uiso 1 1 calc R U
H46B H 0.7757 0.6394 0.8779 0.041 Uiso 1 1 calc R U
H46C H 0.7428 0.6394 0.7710 0.041 Uiso 1 1 calc R U
C47 C 0.67772(9) 0.74080(7) 0.82399(11) 0.0139(3) Uani 1 1 d . .
O48 O 0.74036(6) 0.73667(5) 0.90076(8) 0.0179(3) Uani 1 1 d . .
C49 C 0.80496(10) 0.75902(8) 0.89632(13) 0.0245(4) Uani 1 1 d . .
H49A H 0.8088 0.7455 0.8417 0.037 Uiso 1 1 calc R U
H49B H 0.8474 0.7463 0.9485 0.037 Uiso 1 1 calc R U
H49C H 0.8030 0.8006 0.8957 0.037 Uiso 1 1 calc R U
C50 C 0.64596(9) 0.79290(7) 0.78886(10) 0.0131(3) Uani 1 1 d . .
O51 O 0.68081(6) 0.84312(5) 0.82598(7) 0.0169(3) Uani 1 1 d . .
C52 C 0.68493(10) 0.85462(8) 0.91452(11) 0.0215(4) Uani 1 1 d . .
H52A H 0.7046 0.8928 0.9330 0.032 Uiso 1 1 calc R U
H52B H 0.7167 0.8266 0.9564 0.032 Uiso 1 1 calc R U
H52C H 0.6363 0.8522 0.9143 0.032 Uiso 1 1 calc R U
C53 C 0.57921(9) 0.79601(7) 0.71536(10) 0.0121(3) Uani 1 1 d . .
C54 C 0.54432(8) 0.74466(7) 0.68051(10) 0.0112(3) Uani 1 1 d . .
O55 O 0.47564(6) 0.74726(5) 0.61161(7) 0.0143(2) Uani 1 1 d . .
H55 H 0.4718 0.7221 0.5736 0.021 Uiso 1 1 calc R U
C56 C 0.54505(8) 0.85344(7) 0.67916(10) 0.0118(3) Uani 1 1 d . .
H56A H 0.5574 0.8799 0.7302 0.014 Uiso 1 1 calc R U
H56B H 0.4917 0.8487 0.6528 0.014 Uiso 1 1 calc R U

loop_
_atom_site_aniso_label
_atom_site_aniso_U_11
_atom_site_aniso_U_22
_atom_site_aniso_U_33
_atom_site_aniso_U_23
_atom_site_aniso_U_13
_atom_site_aniso_U_12
C1 0.0107(7) 0.0121(7) 0.0109(7) 0.0015(6) 0.0048(6) 0.0041(6)
C2 0.0101(7) 0.0143(8) 0.0100(7) -0.0018(6) 0.0025(6) 0.0029(6)
O3 0.0127(5) 0.0172(6) 0.0116(5) -0.0051(5) 0.0045(4) -0.0006(5)
C4 0.0135(8) 0.0196(9) 0.0145(8) -0.0037(7) 0.0022(7) -0.0017(7)
C5 0.0098(7) 0.0111(7) 0.0144(8) -0.0006(6) 0.0039(6) 0.0000(6)
O6 0.0131(5) 0.0119(5) 0.0193(6) -0.0012(5) 0.0077(5) -0.0005(4)
C7 0.0186(8) 0.0121(8) 0.0305(10) -0.0005(7) 0.0114(8) 0.0025(7)
C8 0.0102(7) 0.0137(8) 0.0129(8) 0.0026(6) 0.0055(6) 0.0026(6)
O9 0.0148(6) 0.0161(6) 0.0139(6) 0.0043(5) 0.0082(5) 0.0017(5)
C10 0.0222(9) 0.0257(10) 0.0205(9) 0.0122(8) 0.0106(7) 0.0071(8)
C11 0.0102(7) 0.0133(8) 0.0096(7) 0.0015(6) 0.0037(6) 0.0038(6)
C12 0.0113(7) 0.0084(7) 0.0125(8) 0.0001(6) 0.0044(6) 0.0011(6)
O13 0.0207(6) 0.0146(6) 0.0134(6) -0.0003(5) 0.0080(5) -0.0052(5)
C14 0.0126(7) 0.0133(8) 0.0091(7) 0.0005(6) 0.0044(6) 0.0007(6)
C15 0.0115(7) 0.0142(8) 0.0068(7) -0.0001(6) 0.0027(6) 0.0017(6)
C16 0.0127(7) 0.0142(8) 0.0078(7) 0.0007(6) 0.0038(6) -0.0013(6)
O17 0.0140(6) 0.0151(6) 0.0175(6) 0.0014(5) 0.0061(5) -0.0034(5)
C18 0.0180(9) 0.0196(9) 0.0247(9) -0.0037(7) 0.0052(7) -0.0067(7)
C19 0.0110(7) 0.0193(8) 0.0099(7) 0.0004(6) 0.0054(6) -0.0001(6)
O20 0.0123(5) 0.0214(6) 0.0152(6) 0.0017(5) 0.0086(5) 0.0011(5)
C21 0.0136(8) 0.0295(10) 0.0204(9) 0.0029(8) 0.0065(7) 0.0038(7)
C22 0.0147(8) 0.0147(8) 0.0105(8) 0.0009(6) 0.0053(6) 0.0032(6)
O23 0.0212(6) 0.0159(6) 0.0215(6) 0.0016(5) 0.0147(5) 0.0052(5)
C24 0.0304(10) 0.0212(9) 0.0282(10) -0.0055(8) 0.0205(9) 0.0013(8)
C25 0.0127(7) 0.0133(8) 0.0069(7) -0.0002(6) 0.0035(6) -0.0013(6)
C26 0.0094(7) 0.0162(8) 0.0073(7) -0.0002(6) 0.0032(6) -0.0004(6)
O27 0.0101(5) 0.0203(6) 0.0129(6) -0.0026(5) 0.0055(4) 0.0000(5)
C28 0.0138(7) 0.0131(8) 0.0093(7) -0.0005(6) 0.0053(6) -0.0003(6)
C29 0.0101(7) 0.0119(7) 0.0115(7) -0.0012(6) 0.0041(6) -0.0033(6)
C30 0.0094(7) 0.0133(8) 0.0131(8) -0.0036(6) 0.0049(6) -0.0029(6)
O31 0.0140(6) 0.0176(6) 0.0127(6) -0.0021(5) 0.0061(5) 0.0027(5)
C32 0.0151(8) 0.0202(9) 0.0201(9) -0.0009(7) 0.0091(7) 0.0029(7)
C33 0.0097(7) 0.0102(7) 0.0147(8) -0.0004(6) 0.0031(6) -0.0015(6)
O34 0.0154(6) 0.0111(5) 0.0154(6) -0.0001(5) 0.0033(5) 0.0017(4)
C35 0.0254(9) 0.0113(8) 0.0258(10) -0.0024(7) 0.0083(8) -0.0016(7)
C36 0.0104(7) 0.0144(8) 0.0106(7) 0.0011(6) 0.0029(6) -0.0034(6)
O37 0.0163(6) 0.0147(6) 0.0109(5) 0.0022(4) 0.0041(5) -0.0025(5)
C38 0.0237(9) 0.0222(9) 0.0175(9) 0.0049(7) 0.0070(7) -0.0083(7)
C39 0.0110(7) 0.0127(8) 0.0110(7) -0.0011(6) 0.0051(6) -0.0032(6)
C40 0.0106(7) 0.0096(7) 0.0131(8) -0.0010(6) 0.0044(6) -0.0021(6)
O41 0.0194(6) 0.0150(6) 0.0147(6) 0.0045(5) 0.0087(5) 0.0054(5)
C42 0.0147(8) 0.0128(8) 0.0113(8) 0.0007(6) 0.0068(6) -0.0025(6)
C43 0.0134(7) 0.0135(8) 0.0103(7) -0.0001(6) 0.0076(6) -0.0018(6)
C44 0.0158(8) 0.0151(8) 0.0109(8) 0.0023(6) 0.0064(6) 0.0019(6)
O45 0.0181(6) 0.0147(6) 0.0223(6) 0.0054(5) 0.0051(5) 0.0027(5)
C46 0.0201(9) 0.0220(10) 0.0354(11) 0.0016(8) 0.0073(8) 0.0072(8)
C47 0.0138(8) 0.0172(8) 0.0100(7) 0.0017(6) 0.0041(6) 0.0006(6)
O48 0.0162(6) 0.0201(6) 0.0111(6) 0.0034(5) -0.0010(5) -0.0011(5)
C49 0.0137(8) 0.0261(10) 0.0266(10) 0.0050(8) 0.0008(7) -0.0023(7)
C50 0.0153(8) 0.0142(8) 0.0100(7) 0.0003(6) 0.0052(6) -0.0022(6)
O51 0.0219(6) 0.0143(6) 0.0111(6) -0.0006(5) 0.0034(5) -0.0044(5)
C52 0.0246(9) 0.0222(9) 0.0154(8) -0.0052(7) 0.0056(7) -0.0022(7)
C53 0.0143(8) 0.0142(8) 0.0102(7) 0.0016(6) 0.0075(6) 0.0013(6)
C54 0.0098(7) 0.0175(8) 0.0079(7) 0.0006(6) 0.0053(6) 0.0014(6)
O55 0.0104(5) 0.0202(6) 0.0116(5) -0.0024(5) 0.0037(4) -0.0005(5)
C56 0.0130(7) 0.0136(8) 0.0105(7) -0.0004(6) 0.0064(6) 0.0007(6)

loop_
_atom_type_symbol
_atom_type_description
_atom_type_scat_dispersion_real
_atom_type_scat_dispersion_imag
_atom_type_scat_source
C C 0.0033 0.0016 'International Tables Vol C Tables 4.2.6.8 and 6.1.1.4'
H H 0.0000 0.0000 'International Tables Vol C Tables 4.2.6.8 and 6.1.1.4'
O O 0.0106 0.0060 'International Tables Vol C Tables 4.2.6.8 and 6.1.1.4'

loop_
_geom_angle_atom_site_label_1
_geom_angle_atom_site_label_2
_geom_angle_atom_site_label_3
_geom_angle
C12 C1 C2 116.84(14)
C12 C1 C56 122.06(14)
C2 C1 C56 120.85(13)
O3 C2 C5 119.95(14)
O3 C2 C1 118.59(14)
C5 C2 C1 120.96(14)
C2 O3 C4 116.54(12)
O3 C4 H4A 109.5
O3 C4 H4B 109.5
H4A C4 H4B 109.5
O3 C4 H4C 109.5
H4A C4 H4C 109.5
H4B C4 H4C 109.5
O6 C5 C8 118.64(14)
O6 C5 C2 121.52(14)
C8 C5 C2 119.80(14)
C5 O6 C7 113.49(12)
O6 C7 H7A 109.5
O6 C7 H7B 109.5
H7A C7 H7B 109.5
O6 C7 H7C 109.5
H7A C7 H7C 109.5
H7B C7 H7C 109.5
O9 C8 C5 119.08(14)
O9 C8 C11 119.64(14)
C5 C8 C11 121.22(14)
C8 O9 C10 112.26(12)
O9 C10 H10A 109.5
O9 C10 H10B 109.5
H10A C10 H10B 109.5
O9 C10 H10C 109.5
H10A C10 H10C 109.5
H10B C10 H10C 109.5
C8 C11 C12 116.70(14)
C8 C11 C14 121.39(14)
C12 C11 C14 121.53(14)
O13 C12 C1 119.23(13)
O13 C12 C11 116.65(13)
C1 C12 C11 124.03(14)
C12 O13 H13A 109.5
C15 C14 C11 114.88(12)
C15 C14 H14A 108.5
C11 C14 H14A 108.5
C15 C14 H14B 108.5
C11 C14 H14B 108.5
H14A C14 H14B 107.5
C16 C15 C26 117.31(14)
C16 C15 C14 119.83(14)
C26 C15 C14 122.85(14)
O17 C16 C19 120.94(14)
O17 C16 C15 117.53(14)
C19 C16 C15 121.40(14)
C16 O17 C18 116.30(12)
O17 C18 H18A 109.5
O17 C18 H18B 109.5
H18A C18 H18B 109.5
O17 C18 H18C 109.5
H18A C18 H18C 109.5
H18B C18 H18C 109.5
O20 C19 C22 121.79(14)
O20 C19 C16 118.96(14)
C22 C19 C16 119.09(14)
C19 O20 C21 114.93(12)
O20 C21 H21A 109.5
O20 C21 H21B 109.5
H21A C21 H21B 109.5
O20 C21 H21C 109.5
H21A C21 H21C 109.5
H21B C21 H21C 109.5
O23 C22 C19 120.92(14)
O23 C22 C25 117.38(14)
C19 C22 C25 121.70(14)
C22 O23 C24 115.19(13)
O23 C24 H24A 109.5
O23 C24 H24B 109.5
H24A C24 H24B 109.5
O23 C24 H24C 109.5
H24A C24 H24C 109.5
H24B C24 H24C 109.5
C26 C25 C22 117.10(14)
C26 C25 C28 122.51(14)
C22 C25 C28 120.27(14)
O27 C26 C25 117.53(13)
O27 C26 C15 119.19(14)
C25 C26 C15 123.26(14)
C26 O27 H27 109.5
C25 C28 C29 116.69(13)
C25 C28 H28A 108.1
C29 C28 H28A 108.1
C25 C28 H28B 108.1
C29 C28 H28B 108.1
H28A C28 H28B 107.3
C40 C29 C30 117.16(14)
C40 C29 C28 121.23(14)
C30 C29 C28 121.41(13)
O31 C30 C33 120.59(14)
O31 C30 C29 118.28(14)
C33 C30 C29 120.63(14)
C30 O31 C32 117.49(12)
O31 C32 H32A 109.5
O31 C32 H32B 109.5
H32A C32 H32B 109.5
O31 C32 H32C 109.5
H32A C32 H32C 109.5
H32B C32 H32C 109.5
O34 C33 C36 118.04(14)
O34 C33 C30 122.18(14)
C36 C33 C30 119.76(14)
C33 O34 C35 115.00(12)
O34 C35 H35A 109.5
O34 C35 H35B 109.5
H35A C35 H35B 109.5
O34 C35 H35C 109.5
H35A C35 H35C 109.5
H35B C35 H35C 109.5
O37 C36 C33 118.81(14)
O37 C36 C39 119.59(14)
C33 C36 C39 121.53(14)
C36 O37 C38 111.50(12)
O37 C38 H38A 109.5
O37 C38 H38B 109.5
H38A C38 H38B 109.5
O37 C38 H38C 109.5
H38A C38 H38C 109.5
H38B C38 H38C 109.5
C40 C39 C36 116.70(14)
C40 C39 C42 120.98(14)
C36 C39 C42 122.13(14)
O41 C40 C39 116.65(13)
O41 C40 C29 119.32(13)
C39 C40 C29 123.91(14)
C40 O41 H41 109.5
C39 C42 C43 114.59(13)
C39 C42 H42A 108.6
C43 C42 H42A 108.6
C39 C42 H42B 108.6
C43 C42 H42B 108.6
H42A C42 H42B 107.6
C54 C43 C44 117.46(14)
C54 C43 C42 123.34(14)
C44 C43 C42 119.20(14)
O45 C44 C47 121.41(14)
O45 C44 C43 117.22(14)
C47 C44 C43 121.25(15)
C44 O45 C46 116.28(14)
O45 C46 H46A 109.5
O45 C46 H46B 109.5
H46A C46 H46B 109.5
O45 C46 H46C 109.5
H46A C46 H46C 109.5
H46B C46 H46C 109.5
O48 C47 C44 117.96(14)
O48 C47 C50 122.44(14)
C44 C47 C50 119.33(15)
C47 O48 C49 116.37(13)
O48 C49 H49A 109.5
O48 C49 H49B 109.5
H49A C49 H49B 109.5
O48 C49 H49C 109.5
H49A C49 H49C 109.5
H49B C49 H49C 109.5
O51 C50 C47 120.20(14)
O51 C50 C53 118.30(14)
C47 C50 C53 121.50(15)
C50 O51 C52 114.47(13)
O51 C52 H52A 109.5
O51 C52 H52B 109.5
H52A C52 H52B 109.5
O51 C52 H52C 109.5
H52A C52 H52C 109.5
H52B C52 H52C 109.5
C50 C53 C54 117.13(14)
C50 C53 C56 120.50(14)
C54 C53 C56 122.28(14)
O55 C54 C43 119.05(14)
O55 C54 C53 117.70(14)
C43 C54 C53 123.24(14)
C54 O55 H55 109.5
C53 C56 C1 116.82(13)
C53 C56 H56A 108.1
C1 C56 H56A 108.1
C53 C56 H56B 108.1
C1 C56 H56B 108.1
H56A C56 H56B 107.3

loop_
_geom_bond_atom_site_label_1
_geom_bond_atom_site_label_2
_geom_bond_distance
C1 C12 1.395(2)
C1 C2 1.402(2)
C1 C56 1.525(2)
C2 O3 1.3771(18)
C2 C5 1.397(2)
O3 C4 1.4464(19)
C4 H4A 0.9800
C4 H4B 0.9800
C4 H4C 0.9800
C5 O6 1.3815(18)
C5 C8 1.396(2)
O6 C7 1.4382(19)
C7 H7A 0.9800
C7 H7B 0.9800
C7 H7C 0.9800
C8 O9 1.3816(18)
C8 C11 1.398(2)
O9 C10 1.436(2)
C10 H10A 0.9800
C10 H10B 0.9800
C10 H10C 0.9800
C11 C12 1.399(2)
C11 C14 1.527(2)
C12 O13 1.3739(18)
O13 H13A 0.8400
C14 C15 1.524(2)
C14 H14A 0.9900
C14 H14B 0.9900
C15 C16 1.398(2)
C15 C26 1.398(2)
C16 O17 1.3729(19)
C16 C19 1.397(2)
O17 C18 1.433(2)
C18 H18A 0.9800
C18 H18B 0.9800
C18 H18C 0.9800
C19 O20 1.3799(18)
C19 C22 1.394(2)
O20 C21 1.441(2)
C21 H21A 0.9800
C21 H21B 0.9800
C21 H21C 0.9800
C22 O23 1.3802(19)
C22 C25 1.399(2)
O23 C24 1.436(2)
C24 H24A 0.9800
C24 H24B 0.9800
C24 H24C 0.9800
C25 C26 1.397(2)
C25 C28 1.522(2)
C26 O27 1.3865(18)
O27 H27 0.8400
C28 C29 1.523(2)
C28 H28A 0.9900
C28 H28B 0.9900
C29 C40 1.396(2)
C29 C30 1.405(2)
C30 O31 1.3773(18)
C30 C33 1.397(2)
O31 C32 1.4454(19)
C32 H32A 0.9800
C32 H32B 0.9800
C32 H32C 0.9800
C33 O34 1.3831(18)
C33 C36 1.395(2)
O34 C35 1.439(2)
C35 H35A 0.9800
C35 H35B 0.9800
C35 H35C 0.9800
C36 O37 1.3838(18)
C36 C39 1.397(2)
O37 C38 1.4323(19)
C38 H38A 0.9800
C38 H38B 0.9800
C38 H38C 0.9800
C39 C40 1.396(2)
C39 C42 1.525(2)
C40 O41 1.3742(18)
O41 H41 0.8400
C42 C43 1.525(2)
C42 H42A 0.9900
C42 H42B 0.9900
C43 C54 1.396(2)
C43 C44 1.399(2)
C44 O45 1.3681(19)
C44 C47 1.395(2)
O45 C46 1.423(2)
C46 H46A 0.9800
C46 H46B 0.9800
C46 H46C 0.9800
C47 O48 1.3786(19)
C47 C50 1.395(2)
O48 C49 1.433(2)
C49 H49A 0.9800
C49 H49B 0.9800
C49 H49C 0.9800
C50 O51 1.3840(19)
C50 C53 1.398(2)
O51 C52 1.443(2)
C52 H52A 0.9800
C52 H52B 0.9800
C52 H52C 0.9800
C53 C54 1.399(2)
C53 C56 1.524(2)
C54 O55 1.3894(18)
O55 H55 0.8400
C56 H56A 0.9900
C56 H56B 0.9900
